data_2012663
loop_
_publ_author_name
'Bi-Zhou Lin'

_publ_section_title
;
 Layered (ethylenediamine-\k^2^<i>N</i>,<i>N</i>')cobalt(II)
 molybdate(VI)
;
_journal_issue 4
_journal_name_full 'Acta Crystallographica Section C'
_journal_page_first m261
_journal_page_last m263
_journal_paper_doi 10.1107/S0108270102003864
_journal_volume 58
_journal_year 2002
_chemical_formula_moiety 'C2 H8 Co Mo N2 O4'
_chemical_formula_sum 'C2 H8 Co Mo N2 O4'
_chemical_formula_weight 278.97
_chemical_name_systematic
;
Polymeric [ethylenediamine-cobalt(II)] molybdate(VI)
;
_space_group_IT_number 14
_symmetry_cell_setting monoclinic
_symmetry_space_group_name_Hall '-P 2ybc'
_symmetry_space_group_name_H-M 'P 1 21/c 1'
_atom_sites_solution_hydrogens difmap
_atom_sites_solution_primary direct
_atom_sites_solution_secondary difmap
_audit_creation_method SHELXL-97
_cell_angle_alpha 90.00
_cell_angle_beta 105.236(6)
_cell_angle_gamma 90.00
_cell_formula_units_Z 4
_cell_length_a 10.3955(6)
_cell_length_b 9.7127(8)
_cell_length_c 7.1234(4)
_cell_measurement_reflns_used 300
_cell_measurement_temperature 293(2)
_cell_measurement_theta_max 25
_cell_measurement_theta_min 10
_cell_volume 693.96(8)
_computing_cell_refinement 'TEXSAN (Molecular Structure Corporation, 1987)'
_computing_data_collection
;
MSC/AFC Diffractometer Control Software
(Molecular Structure Corporation, 1987)
;
_computing_data_reduction 'TEXRAY in TEXSAN'
_computing_molecular_graphics 'SHELXTL/PC (Sheldrick, 1990b)'
_computing_publication_material SHELXL97
_computing_structure_refinement 'SHELXL97 (Sheldrick, 1997)'
_computing_structure_solution 'SHELXS86 (Sheldrick, 1990a)'
_diffrn_ambient_temperature 293(2)
_diffrn_measured_fraction_theta_full 0.997
_diffrn_measured_fraction_theta_max 0.997
_diffrn_measurement_device_type 'Rigaku AFC-5R'
_diffrn_measurement_method \w-2\q
_diffrn_radiation_monochromator graphite
_diffrn_radiation_source 'fine-focus sealed tube'
_diffrn_radiation_type MoK\a
_diffrn_radiation_wavelength 0.71069
_diffrn_reflns_av_R_equivalents 0.0381
_diffrn_reflns_av_sigmaI/netI 0.0361
_diffrn_reflns_limit_h_max 13
_diffrn_reflns_limit_h_min -13
_diffrn_reflns_limit_k_max 0
_diffrn_reflns_limit_k_min -12
_diffrn_reflns_limit_l_max 9
_diffrn_reflns_limit_l_min 0
_diffrn_reflns_number 6370
_diffrn_reflns_theta_full 27.48
_diffrn_reflns_theta_max 27.48
_diffrn_reflns_theta_min 2.92
_diffrn_standards_decay_% 0.2
_diffrn_standards_interval_count 150
_diffrn_standards_number 3
_exptl_absorpt_coefficient_mu 4.154
_exptl_absorpt_correction_T_max 0.7163
_exptl_absorpt_correction_T_min 0.6135
_exptl_absorpt_correction_type '\y scan'
_exptl_absorpt_process_details '(North et al., 1968)'
_exptl_crystal_colour violet
_exptl_crystal_density_diffrn 2.670
_exptl_crystal_density_method 'not measured'
_exptl_crystal_description plate
_exptl_crystal_F_000 540
_exptl_crystal_size_max 0.12
_exptl_crystal_size_mid 0.10
_exptl_crystal_size_min 0.08
_refine_diff_density_max 0.818
_refine_diff_density_min -0.673
_refine_ls_extinction_method none
_refine_ls_goodness_of_fit_ref 1.024
_refine_ls_hydrogen_treatment noref
_refine_ls_matrix_type full
_refine_ls_number_parameters 91
_refine_ls_number_reflns 1590
_refine_ls_number_restraints 0
_refine_ls_restrained_S_all 1.024
_refine_ls_R_factor_all 0.0261
_refine_ls_R_factor_gt 0.0232
_refine_ls_shift/su_max 0.002
_refine_ls_shift/su_mean 0.000
_refine_ls_structure_factor_coef Fsqd
_refine_ls_weighting_details 'calc w = 1/[\s^2^(Fo^2^)+(0.0304P)^2^] where P = (Fo^2^+2Fc^2^)/3'
_refine_ls_weighting_scheme calc
_refine_ls_wR_factor_gt 0.0533
_refine_ls_wR_factor_ref 0.0543
_reflns_number_gt 1461
_reflns_number_total 1590
_reflns_threshold_expression I>2\s(I)
_cod_data_source_file ta1361.cif
_cod_data_source_block I
_cod_original_sg_symbol_H-M 'P 21/c'
_cod_database_code 2012663
_cod_database_fobs_code 2012663

loop_
_symmetry_equiv_pos_as_xyz
'x, y, z'
'-x, y+1/2, -z+1/2'
'-x, -y, -z'
'x, -y-1/2, z-1/2'

loop_
_atom_site_label
_atom_site_fract_x
_atom_site_fract_y
_atom_site_fract_z
_atom_site_U_iso_or_equiv
_atom_site_adp_type
_atom_site_calc_flag
_atom_site_refinement_flags
_atom_site_occupancy
_atom_site_disorder_assembly
_atom_site_disorder_group
_atom_site_type_symbol
Mo 0.34406(2) 0.395709(19) 0.29607(3) 0.01601(8) Uani d . 1 . . Mo
Co 0.37886(3) 0.02788(3) 0.31572(4) 0.01677(10) Uani d . 1 . . Co
O1 0.42317(19) 0.23468(17) 0.3482(3) 0.0234(4) Uani d . 1 . . O
O2 0.1778(2) 0.3679(2) 0.1793(3) 0.0316(4) Uani d . 1 . . O
O3 0.3554(2) 0.48648(19) 0.5138(2) 0.0280(4) Uani d . 1 . . O
O4 0.41481(18) 0.48974(17) 0.1294(2) 0.0192(4) Uani d . 1 . . O
N1 0.3273(2) -0.1844(2) 0.3113(3) 0.0238(4) Uani d . 1 . . N
H1A 0.3388 -0.2254 0.2029 0.080 Uiso d R 1 . . H
H1B 0.3796 -0.2283 0.4154 0.080 Uiso d R 1 . . H
N2 0.1685(2) 0.0530(2) 0.2656(3) 0.0236(4) Uani d . 1 . . N
H2A 0.1461 0.1232 0.1812 0.050 Uiso d R 1 . . H
H2B 0.1591 0.0827 0.3790 0.050 Uiso d R 1 . . H
C1 0.1865(3) -0.1933(3) 0.3148(4) 0.0306(6) Uani d . 1 . . C
H1C 0.1866 -0.1786 0.4447 0.050 Uiso d R 1 . . H
H1D 0.1499 -0.2762 0.2692 0.050 Uiso d R 1 . . H
C2 0.1064(3) -0.0794(3) 0.1919(4) 0.0284(6) Uani d . 1 . . C
H2C 0.1066 -0.0911 0.0582 0.050 Uiso d R 1 . . H
H2D 0.0158 -0.0817 0.2003 0.050 Uiso d R 1 . . H

loop_
_atom_site_aniso_label
_atom_site_aniso_U_11
_atom_site_aniso_U_22
_atom_site_aniso_U_33
_atom_site_aniso_U_12
_atom_site_aniso_U_13
_atom_site_aniso_U_23
Mo 0.01930(13) 0.01660(12) 0.01333(12) 0.00156(7) 0.00642(8) 0.00213(6)
Co 0.01892(18) 0.01729(16) 0.01453(16) -0.00028(13) 0.00513(13) -0.00016(11)
O1 0.0290(10) 0.0171(8) 0.0241(8) 0.0004(8) 0.0067(7) 0.0011(7)
O2 0.0234(10) 0.0424(11) 0.0279(10) -0.0030(9) 0.0048(8) 0.0071(9)
O3 0.0402(12) 0.0291(9) 0.0178(8) 0.0064(9) 0.0134(8) 0.0005(7)
O4 0.0226(9) 0.0201(8) 0.0160(8) -0.0023(7) 0.0071(7) 0.0004(6)
N1 0.0294(12) 0.0212(9) 0.0210(10) -0.0010(10) 0.0069(9) 0.0002(8)
N2 0.0231(11) 0.0263(11) 0.0209(10) 0.0033(10) 0.0050(8) -0.0005(9)
C1 0.0336(15) 0.0289(13) 0.0308(14) -0.0062(13) 0.0114(12) 0.0039(11)
C2 0.0213(13) 0.0342(13) 0.0284(13) -0.0031(12) 0.0040(10) 0.0001(11)

loop_
_atom_type_symbol
_atom_type_description
_atom_type_scat_dispersion_real
_atom_type_scat_dispersion_imag
_atom_type_scat_source
C C 0.0033 0.0016 'International Tables Vol C Tables 4.2.6.8 and 6.1.1.4'
H H 0.0000 0.0000 'International Tables Vol C Tables 4.2.6.8 and 6.1.1.4'
N N 0.0061 0.0033 'International Tables Vol C Tables 4.2.6.8 and 6.1.1.4'
O O 0.0106 0.0060 'International Tables Vol C Tables 4.2.6.8 and 6.1.1.4'
Co Co 0.3494 0.9721 'International Tables Vol C Tables 4.2.6.8 and 6.1.1.4'
Mo Mo -1.6832 0.6857 'International Tables Vol C Tables 4.2.6.8 and 6.1.1.4'

loop_
_geom_angle_atom_site_label_1
_geom_angle_atom_site_label_2
_geom_angle_atom_site_label_3
_geom_angle_site_symmetry_1
_geom_angle_site_symmetry_3
_geom_angle
_geom_angle_publ_flag
O2 Mo O1 . . 108.36(9) yes
O2 Mo O3 . . 109.18(10) yes
O1 Mo O3 . . 109.85(8) yes
O2 Mo O4 . . 106.94(8) yes
O1 Mo O4 . . 109.92(8) yes
O3 Mo O4 . . 112.47(8) yes
O1 Co O3 . 4_565 98.16(7) yes
O1 Co O4 . 2_645 87.94(7) yes
O3 Co O4 4_565 2_645 90.96(7) yes
O1 Co N1 . . 173.76(8) yes
O3 Co N1 4_565 . 87.69(8) yes
O4 Co N1 2_645 . 94.16(8) yes
O1 Co N2 . . 95.54(8) yes
O3 Co N2 4_565 . 89.90(8) yes
O4 Co N2 2_645 . 176.27(8) yes
N1 Co N2 . . 82.25(9) yes
O1 Co O4 . 4_566 89.33(7) yes
O3 Co O4 4_565 4_566 171.11(7) yes
O4 Co O4 2_645 4_566 84.50(7) yes
N1 Co O4 . 4_566 85.03(7) yes
N2 Co O4 . 4_566 94.16(7) yes
Mo O1 Co . . 139.83(11) yes
Mo O3 Co . 4_566 146.09(10) yes
Mo O4 Co . 2_655 122.58(9) yes
Mo O4 Co . 4_565 130.40(9) yes
Co O4 Co 2_655 4_565 95.50(7) yes
C1 N1 Co . . 107.69(17) ?
C1 N1 H1A . . 110.1 ?
Co N1 H1A . . 110.4 ?
C1 N1 H1B . . 110.2 ?
Co N1 H1B . . 110.5 ?
H1A N1 H1B . . 107.9 ?
C2 N2 Co . . 107.10(16) ?
C2 N2 H2A . . 114.3 ?
Co N2 H2A . . 105.8 ?
C2 N2 H2B . . 117.8 ?
Co N2 H2B . . 103.8 ?
H2A N2 H2B . . 106.9 ?
N1 C1 C2 . . 110.2(2) ?
N1 C1 H1C . . 105.4 ?
C2 C1 H1C . . 108.5 ?
N1 C1 H1D . . 111.6 ?
C2 C1 H1D . . 108.8 ?
H1C C1 H1D . . 112.2 ?
N2 C2 C1 . . 107.9(2) ?
N2 C2 H2C . . 110.0 ?
C1 C2 H2C . . 110.0 ?
N2 C2 H2D . . 110.1 ?
C1 C2 H2D . . 110.2 ?
H2C C2 H2D . . 108.5 ?

loop_
_geom_bond_atom_site_label_1
_geom_bond_atom_site_label_2
_geom_bond_site_symmetry_2
_geom_bond_distance
_geom_bond_publ_flag
Mo O2 . 1.731(2) yes
Mo O1 . 1.7607(17) yes
Mo O3 . 1.7606(17) yes
Mo O4 . 1.8007(16) yes
Co O1 . 2.0601(17) yes
Co O3 4_565 2.1048(17) yes
Co O4 2_645 2.1095(18) yes
Co N1 . 2.129(2) yes
Co N2 . 2.135(2) yes
Co O4 4_566 2.1735(16) yes
N1 C1 . 1.472(4) ?
N1 H1A . 0.90 ?
N1 H1B . 0.90 ?
N2 C2 . 1.472(3) ?
N2 H2A . 0.90 ?
N2 H2B . 0.89 ?
C1 C2 . 1.517(4) ?
C1 H1C . 0.94 ?
C1 H1D . 0.91 ?
C2 H2C . 0.96 ?
C2 H2D . 0.96 ?

loop_
_geom_hbond_atom_site_label_D
_geom_hbond_atom_site_label_H
_geom_hbond_atom_site_label_A
_geom_hbond_site_symmetry_A
_geom_hbond_distance_DH
_geom_hbond_distance_HA
_geom_hbond_distance_DA
_geom_hbond_angle_DHA
N1 H1A O1 2_645 0.9043 2.6228 3.192(3) 121.70
N1 H1B O1 3_656 0.9030 2.2861 3.089(3) 147.96
N2 H2A O2 . 0.8985 2.4006 3.127(3) 138.05
N2 H2B O2 4_566 0.8871 2.1504 3.022(3) 167.31
